data_7200651
loop_
_publ_author_name
'Deng, Hai-Ying'
'He, Jian-Rong'
'Pan, Mei'
'Li, Lei'
'Su, Cheng-Yong'

_publ_section_title
;
 Synergistic metal and anion effects on the formation of coordination
 assemblies from a N,N&#x2032;-bis(3-pyridylmethyl)naphthalene diimide
 ligand
;
_journal_issue 5
_journal_name_full CrystEngComm
_journal_page_first 909
_journal_paper_doi 10.1039/b819608g
_journal_volume 11
_journal_year 2009
_chemical_formula_sum 'C52 H32 Cd N10 O14'
_chemical_formula_weight 1133.28
_chemical_name_systematic
;
?
;
_space_group_IT_number 2
_symmetry_cell_setting triclinic
_symmetry_space_group_name_Hall '-P 1'
_symmetry_space_group_name_H-M 'P -1'
_atom_sites_solution_hydrogens geom
_atom_sites_solution_primary direct
_atom_sites_solution_secondary difmap
_audit_creation_method SHELXL-97
_cell_angle_alpha 84.447(2)
_cell_angle_beta 83.507(2)
_cell_angle_gamma 86.195(2)
_cell_formula_units_Z 1
_cell_length_a 9.1325(12)
_cell_length_b 9.1810(12)
_cell_length_c 13.3784(17)
_cell_measurement_reflns_used 4889
_cell_measurement_temperature 173(2)
_cell_measurement_theta_max 54.114
_cell_measurement_theta_min 4.496
_cell_volume 1107.5(2)
_computing_structure_refinement 'SHELXL-97 (Sheldrick, 1997)'
_computing_structure_solution 'SHELXS-97 (Sheldrick, 1990)'
_diffrn_ambient_temperature 173(2)
_diffrn_measured_fraction_theta_full 0.972
_diffrn_measured_fraction_theta_max 0.972
_diffrn_measurement_device_type Bruker
_diffrn_radiation_monochromator graphite
_diffrn_radiation_source 'fine-focus sealed tube'
_diffrn_radiation_type MoK\a
_diffrn_radiation_wavelength 0.71073
_diffrn_reflns_av_R_equivalents 0.0232
_diffrn_reflns_av_sigmaI/netI 0.0380
_diffrn_reflns_limit_h_max 11
_diffrn_reflns_limit_h_min -11
_diffrn_reflns_limit_k_max 11
_diffrn_reflns_limit_k_min -11
_diffrn_reflns_limit_l_max 17
_diffrn_reflns_limit_l_min -17
_diffrn_reflns_number 9411
_diffrn_reflns_theta_full 27.19
_diffrn_reflns_theta_max 27.19
_diffrn_reflns_theta_min 2.23
_exptl_absorpt_coefficient_mu 0.582
_exptl_absorpt_correction_T_max 0.9126
_exptl_absorpt_correction_T_min 0.8222
_exptl_absorpt_correction_type multi-scan
_exptl_crystal_colour Red
_exptl_crystal_density_diffrn 1.699
_exptl_crystal_density_method 'not measured'
_exptl_crystal_description Block
_exptl_crystal_F_000 574
_exptl_crystal_size_max 0.35
_exptl_crystal_size_mid 0.24
_exptl_crystal_size_min 0.16
_refine_diff_density_max 0.792
_refine_diff_density_min -0.427
_refine_diff_density_rms 0.079
_refine_ls_extinction_method none
_refine_ls_goodness_of_fit_ref 1.087
_refine_ls_hydrogen_treatment geom
_refine_ls_matrix_type full
_refine_ls_number_parameters 365
_refine_ls_number_reflns 4785
_refine_ls_number_restraints 0
_refine_ls_restrained_S_all 1.087
_refine_ls_R_factor_all 0.0457
_refine_ls_R_factor_gt 0.0378
_refine_ls_shift/su_max 0.000
_refine_ls_shift/su_mean 0.000
_refine_ls_structure_factor_coef Fsqd
_refine_ls_weighting_details 'calc w=1/[\s^2^(Fo^2^)+(0.0658P)^2^+0.0000P] where P=(Fo^2^+2Fc^2^)/3'
_refine_ls_weighting_scheme calc
_refine_ls_wR_factor_gt 0.0999
_refine_ls_wR_factor_ref 0.1056
_reflns_number_gt 4210
_reflns_number_total 4785
_reflns_threshold_expression >2sigma(I)
_cod_data_source_file b819608g.txt
_cod_data_source_block 4
_cod_depositor_comments
;
The following automatic conversions were performed:
'_symmetry_cell_setting' value 'Triclinic' changed to 'triclinic'
according to '/home/saulius/struct/CIF-dictionaries/cif_core.dic'
dictionary named 'cif_core.dic' version 2.4.1 from 2010-06-29.

Automatic conversion script
Id: cif_fix_enum 1527 2010-12-29 10:47:43Z saulius 
;
_cod_original_sg_symbol_H-M P-1
_cod_database_code 7200651

loop_
_symmetry_equiv_pos_as_xyz
'x, y, z'
'-x, -y, -z'

loop_
_atom_site_label
_atom_site_type_symbol
_atom_site_fract_x
_atom_site_fract_y
_atom_site_fract_z
_atom_site_U_iso_or_equiv
_atom_site_adp_type
_atom_site_occupancy
_atom_site_symmetry_multiplicity
_atom_site_calc_flag
_atom_site_refinement_flags
_atom_site_disorder_assembly
_atom_site_disorder_group
Cd1 Cd -1.0000 1.0000 0.0000 0.03293(11) Uani 1 2 d S . .
C14 C -1.1640(3) 0.7212(3) 0.0967(2) 0.0320(5) Uani 1 1 d . . .
H14A H -1.1661 0.7788 0.1522 0.038 Uiso 1 1 calc R . .
C23 C -1.1384(3) 0.3992(3) 0.3168(2) 0.0387(6) Uani 1 1 d . . .
C1 C -0.6961(3) 0.9269(3) -0.1590(2) 0.0339(6) Uani 1 1 d . . .
H1A H -0.7573 0.9601 -0.2104 0.041 Uiso 1 1 calc R . .
C15 C -1.2324(3) 0.5895(3) 0.1125(2) 0.0357(6) Uani 1 1 d . . .
C26 C -1.0415(3) 0.5073(3) 0.45873(19) 0.0347(6) Uani 1 1 d . . .
C4 C -0.5233(4) 0.8253(4) -0.0122(3) 0.0544(9) Uani 1 1 d . . .
H4A H -0.4655 0.7874 0.0402 0.065 Uiso 1 1 calc R . .
C24 C -1.0472(3) 0.3858(3) 0.4013(2) 0.0362(6) Uani 1 1 d . . .
C18 C -1.0938(3) 0.6912(3) -0.0701(2) 0.0393(6) Uani 1 1 d . . .
H18A H -1.0466 0.7263 -0.1340 0.047 Uiso 1 1 calc R . .
C5 C -0.6713(3) 0.8575(3) 0.0081(2) 0.0421(7) Uani 1 1 d . . .
H5A H -0.7146 0.8422 0.0760 0.051 Uiso 1 1 calc R . .
C2 C -0.5456(3) 0.8985(3) -0.1868(2) 0.0367(6) Uani 1 1 d . . .
C6 C -0.4797(3) 0.9269(3) -0.2960(2) 0.0445(7) Uani 1 1 d . . .
H6A H -0.5322 1.0140 -0.3278 0.053 Uiso 1 1 calc R . .
H6B H -0.3748 0.9491 -0.2973 0.053 Uiso 1 1 calc R . .
C22 C -1.1119(3) 0.7596(3) 0.4906(2) 0.0408(7) Uani 1 1 d . . .
H22A H -1.169(3) 0.860(4) 0.477(2) 0.049(9) Uiso 1 1 d . . .
C16 C -1.2287(4) 0.5070(3) 0.0314(2) 0.0468(7) Uani 1 1 d . . .
H16A H -1.2740 0.4158 0.0391 0.056 Uiso 1 1 calc R . .
C21 C -1.1195(3) 0.6425(3) 0.4342(2) 0.0376(6) Uani 1 1 d . . .
C25 C -0.9718(3) 0.2548(3) 0.4273(2) 0.0416(7) Uani 1 1 d . . .
H25A H -0.980(3) 0.172(4) 0.394(2) 0.045(8) Uiso 1 1 d . . .
C19 C -1.3119(3) 0.5429(3) 0.2146(2) 0.0451(7) Uani 1 1 d . . .
H19A H -1.3958 0.6141 0.2297 0.054 Uiso 1 1 calc R . .
H19B H -1.3526 0.4461 0.2121 0.054 Uiso 1 1 calc R . .
C20 C -1.2120(3) 0.6570(3) 0.3496(2) 0.0398(6) Uani 1 1 d . . .
C3 C -0.4591(3) 0.8494(4) -0.1117(3) 0.0517(8) Uani 1 1 d . . .
H3A H -0.3558 0.8319 -0.1274 0.062 Uiso 1 1 calc R . .
C17 C -1.1590(4) 0.5579(3) -0.0609(2) 0.0479(7) Uani 1 1 d . . .
H17A H -1.1557 0.5022 -0.1174 0.057 Uiso 1 1 calc R . .
C7 C -0.3969(3) 0.6763(3) -0.3338(2) 0.0371(6) Uani 1 1 d . . .
C11 C -0.5809(3) 0.8178(3) -0.4343(2) 0.0383(6) Uani 1 1 d . . .
C10 C -0.3314(3) 0.2997(3) -0.4263(2) 0.0378(6) Uani 1 1 d . . .
H10A H -0.276(4) 0.210(4) -0.410(2) 0.048(9) Uiso 1 1 d . . .
C13 C -0.4972(3) 0.5602(3) -0.47161(19) 0.0324(6) Uani 1 1 d . . .
C9 C -0.3253(3) 0.4197(3) -0.3706(2) 0.0366(6) Uani 1 1 d . . .
H9A H -0.271(3) 0.413(3) -0.308(2) 0.038(8) Uiso 1 1 d . . .
C8 C -0.4058(3) 0.5484(3) -0.39210(19) 0.0338(6) Uani 1 1 d . . .
C12 C -0.5827(3) 0.6912(3) -0.4951(2) 0.0346(6) Uani 1 1 d . . .
N10 N -0.9145(2) 0.8970(3) 0.23382(17) 0.0378(5) Uani 1 1 d . . .
N1 N -0.7584(2) 0.9095(2) -0.06273(17) 0.0327(5) Uani 1 1 d . . .
N4 N -1.2154(3) 0.5330(3) 0.29660(17) 0.0393(5) Uani 1 1 d . . .
N3 N -1.0953(2) 0.7720(2) 0.00776(16) 0.0316(5) Uani 1 1 d . . .
N2 N -0.4891(3) 0.8004(2) -0.35591(17) 0.0372(5) Uani 1 1 d . . .
O4 O -1.1502(3) 0.2990(2) 0.26554(17) 0.0515(5) Uani 1 1 d . . .
O3 O -1.2830(3) 0.7684(2) 0.32620(16) 0.0506(5) Uani 1 1 d . . .
O7 O -0.9017(3) 0.7656(3) 0.21758(18) 0.0583(6) Uani 1 1 d . . .
O6 O -0.9543(3) 0.9903(2) 0.16878(16) 0.0574(6) Uani 1 1 d . . .
O5 O -0.8920(3) 0.9360(3) 0.31668(18) 0.0653(7) Uani 1 1 d . . .
O2 O -0.3152(2) 0.6738(2) -0.26842(16) 0.0472(5) Uani 1 1 d . . .
O1 O -0.6535(2) 0.9304(2) -0.45070(17) 0.0515(5) Uani 1 1 d . . .

loop_
_atom_site_aniso_label
_atom_site_aniso_U_11
_atom_site_aniso_U_22
_atom_site_aniso_U_33
_atom_site_aniso_U_23
_atom_site_aniso_U_13
_atom_site_aniso_U_12
Cd1 0.03357(17) 0.02838(16) 0.03520(17) 0.00144(10) 0.00013(11) -0.00228(10)
C14 0.0317(13) 0.0322(13) 0.0323(14) -0.0040(10) -0.0024(11) -0.0027(10)
C23 0.0460(16) 0.0313(14) 0.0349(15) -0.0003(11) 0.0119(12) -0.0058(12)
C1 0.0374(14) 0.0239(12) 0.0411(15) -0.0056(10) -0.0070(12) 0.0021(10)
C15 0.0339(13) 0.0334(14) 0.0396(15) 0.0013(11) -0.0058(11) -0.0024(11)
C26 0.0414(15) 0.0276(13) 0.0308(13) -0.0012(10) 0.0134(11) -0.0005(11)
C4 0.0519(19) 0.065(2) 0.0493(19) -0.0182(16) -0.0205(15) 0.0220(16)
C24 0.0441(15) 0.0288(13) 0.0319(14) -0.0012(10) 0.0115(12) -0.0032(11)
C18 0.0467(16) 0.0394(15) 0.0308(14) -0.0008(11) -0.0053(12) 0.0047(12)
C5 0.0486(17) 0.0412(16) 0.0368(15) -0.0091(12) -0.0060(13) 0.0062(13)
C2 0.0358(14) 0.0306(14) 0.0450(16) -0.0147(12) -0.0012(12) -0.0001(11)
C6 0.0418(16) 0.0370(15) 0.0538(18) -0.0108(13) 0.0036(14) -0.0020(12)
C22 0.0509(17) 0.0260(14) 0.0412(16) -0.0009(11) 0.0091(13) 0.0017(12)
C16 0.0566(19) 0.0337(15) 0.0519(19) -0.0014(13) -0.0124(15) -0.0075(13)
C21 0.0436(15) 0.0298(14) 0.0346(15) 0.0011(11) 0.0114(12) 0.0012(11)
C25 0.0546(18) 0.0293(14) 0.0376(16) -0.0061(12) 0.0116(13) -0.0016(13)
C19 0.0417(16) 0.0413(16) 0.0499(18) 0.0039(13) 0.0022(13) -0.0088(13)
C20 0.0451(16) 0.0372(15) 0.0320(14) 0.0015(11) 0.0124(12) 0.0010(12)
C3 0.0338(15) 0.067(2) 0.058(2) -0.0304(17) -0.0081(14) 0.0093(14)
C17 0.066(2) 0.0397(16) 0.0412(17) -0.0116(13) -0.0154(15) 0.0008(14)
C7 0.0331(14) 0.0393(15) 0.0355(15) -0.0029(11) 0.0077(12) 0.0021(11)
C11 0.0376(14) 0.0332(14) 0.0395(15) 0.0012(11) 0.0076(12) 0.0051(12)
C10 0.0351(14) 0.0334(14) 0.0389(15) 0.0056(11) 0.0075(12) 0.0099(11)
C13 0.0318(13) 0.0300(13) 0.0310(13) 0.0021(10) 0.0082(10) 0.0039(10)
C9 0.0357(14) 0.0383(15) 0.0321(14) 0.0033(11) 0.0018(12) 0.0069(11)
C8 0.0331(13) 0.0332(14) 0.0303(13) 0.0012(10) 0.0088(11) 0.0055(11)
C12 0.0323(13) 0.0326(14) 0.0346(14) 0.0004(11) 0.0085(11) 0.0058(11)
N10 0.0342(12) 0.0445(14) 0.0340(13) 0.0004(10) -0.0060(10) -0.0001(10)
N1 0.0335(11) 0.0268(11) 0.0379(12) -0.0055(9) -0.0035(9) 0.0008(9)
N4 0.0446(13) 0.0361(13) 0.0343(13) 0.0021(10) 0.0060(10) -0.0055(10)
N3 0.0318(11) 0.0310(11) 0.0312(11) 0.0000(9) -0.0028(9) 0.0004(9)
N2 0.0387(12) 0.0313(12) 0.0381(13) -0.0042(9) 0.0086(10) 0.0032(10)
O4 0.0683(15) 0.0374(12) 0.0498(13) -0.0097(10) -0.0024(11) -0.0079(10)
O3 0.0607(14) 0.0403(12) 0.0459(12) -0.0002(9) 0.0017(10) 0.0153(10)
O7 0.0719(16) 0.0428(13) 0.0612(15) -0.0017(11) -0.0189(12) 0.0046(11)
O6 0.0855(17) 0.0479(13) 0.0368(12) 0.0026(10) -0.0162(11) 0.0180(12)
O5 0.0886(19) 0.0644(16) 0.0470(14) -0.0065(11) -0.0322(13) 0.0102(14)
O2 0.0450(12) 0.0516(13) 0.0443(12) -0.0098(10) -0.0042(10) 0.0086(10)
O1 0.0559(13) 0.0337(11) 0.0626(14) -0.0063(10) -0.0060(11) 0.0159(10)

loop_
_atom_type_symbol
_atom_type_description
_atom_type_scat_dispersion_real
_atom_type_scat_dispersion_imag
_atom_type_scat_source
C C 0.0033 0.0016 'International Tables Vol C Tables 4.2.6.8 and 6.1.1.4'
H H 0.0000 0.0000 'International Tables Vol C Tables 4.2.6.8 and 6.1.1.4'
N N 0.0061 0.0033 'International Tables Vol C Tables 4.2.6.8 and 6.1.1.4'
O O 0.0106 0.0060 'International Tables Vol C Tables 4.2.6.8 and 6.1.1.4'
Cd Cd -0.8075 1.2024 'International Tables Vol C Tables 4.2.6.8 and 6.1.1.4'

loop_
_geom_angle_atom_site_label_1
_geom_angle_atom_site_label_2
_geom_angle_atom_site_label_3
_geom_angle
_geom_angle_site_symmetry_1
_geom_angle_site_symmetry_3
_geom_angle_publ_flag
N3 Cd1 N3 180.0 . 2_375 ?
N3 Cd1 O6 97.15(8) . . ?
N3 Cd1 O6 82.85(8) 2_375 . ?
N3 Cd1 O6 82.85(8) . 2_375 ?
N3 Cd1 O6 97.15(8) 2_375 2_375 ?
O6 Cd1 O6 180.000(1) . 2_375 ?
N3 Cd1 N1 87.34(7) . 2_375 ?
N3 Cd1 N1 92.66(7) 2_375 2_375 ?
O6 Cd1 N1 83.97(8) . 2_375 ?
O6 Cd1 N1 96.03(8) 2_375 2_375 ?
N3 Cd1 N1 92.66(7) . . ?
N3 Cd1 N1 87.34(7) 2_375 . ?
O6 Cd1 N1 96.03(8) . . ?
O6 Cd1 N1 83.97(8) 2_375 . ?
N1 Cd1 N1 180.0 2_375 . ?
N3 C14 C15 123.7(2) . . ?
N3 C14 H14A 118.1 . . ?
C15 C14 H14A 118.1 . . ?
O4 C23 N4 119.5(3) . . ?
O4 C23 C24 123.0(3) . . ?
N4 C23 C24 117.5(2) . . ?
N1 C1 C2 123.1(2) . . ?
N1 C1 H1A 118.5 . . ?
C2 C1 H1A 118.5 . . ?
C16 C15 C14 117.6(3) . . ?
C16 C15 C19 122.2(3) . . ?
C14 C15 C19 120.2(3) . . ?
C26 C26 C21 119.6(3) 2_366 . ?
C26 C26 C24 119.4(3) 2_366 . ?
C21 C26 C24 121.0(3) . . ?
C5 C4 C3 118.4(3) . . ?
C5 C4 H4A 120.8 . . ?
C3 C4 H4A 120.8 . . ?
C25 C24 C26 120.0(3) . . ?
C25 C24 C23 120.5(3) . . ?
C26 C24 C23 119.5(3) . . ?
N3 C18 C17 122.2(3) . . ?
N3 C18 H18A 118.9 . . ?
C17 C18 H18A 118.9 . . ?
N1 C5 C4 123.4(3) . . ?
N1 C5 H5A 118.3 . . ?
C4 C5 H5A 118.3 . . ?
C3 C2 C1 117.7(3) . . ?
C3 C2 C6 121.4(3) . . ?
C1 C2 C6 120.9(3) . . ?
N2 C6 C2 112.7(2) . . ?
N2 C6 H6A 109.1 . . ?
C2 C6 H6A 109.1 . . ?
N2 C6 H6B 109.1 . . ?
C2 C6 H6B 109.1 . . ?
H6A C6 H6B 107.8 . . ?
C21 C22 C25 120.2(3) . 2_366 ?
C21 C22 H22A 123.5(17) . . ?
C25 C22 H22A 116.2(17) 2_366 . ?
C17 C16 C15 119.5(3) . . ?
C17 C16 H16A 120.3 . . ?
C15 C16 H16A 120.3 . . ?
C22 C21 C26 120.2(3) . . ?
C22 C21 C20 119.9(3) . . ?
C26 C21 C20 119.9(3) . . ?
C24 C25 C22 120.6(3) . 2_366 ?
C24 C25 H25A 121(2) . . ?
C22 C25 H25A 118.1(19) 2_366 . ?
N4 C19 C15 112.8(2) . . ?
N4 C19 H19A 109.0 . . ?
C15 C19 H19A 109.0 . . ?
N4 C19 H19B 109.0 . . ?
C15 C19 H19B 109.0 . . ?
H19A C19 H19B 107.8 . . ?
O3 C20 N4 120.5(3) . . ?
O3 C20 C21 123.0(3) . . ?
N4 C20 C21 116.6(2) . . ?
C2 C3 C4 119.8(3) . . ?
C2 C3 H3A 120.1 . . ?
C4 C3 H3A 120.1 . . ?
C16 C17 C18 119.2(3) . . ?
C16 C17 H17A 120.4 . . ?
C18 C17 H17A 120.4 . . ?
O2 C7 N2 120.8(3) . . ?
O2 C7 C8 121.8(3) . . ?
N2 C7 C8 117.4(3) . . ?
O1 C11 N2 121.2(3) . . ?
O1 C11 C12 122.3(3) . . ?
N2 C11 C12 116.4(2) . . ?
C12 C10 C9 120.4(3) 2_464 . ?
C12 C10 H10A 119.3(19) 2_464 . ?
C9 C10 H10A 120.3(19) . . ?
C13 C13 C8 119.3(3) 2_464 . ?
C13 C13 C12 119.5(3) 2_464 . ?
C8 C13 C12 121.2(3) . . ?
C8 C9 C10 121.0(3) . . ?
C8 C9 H9A 116.6(17) . . ?
C10 C9 H9A 122.1(17) . . ?
C9 C8 C13 119.8(3) . . ?
C9 C8 C7 120.7(3) . . ?
C13 C8 C7 119.4(2) . . ?
C10 C12 C13 120.0(3) 2_464 . ?
C10 C12 C11 119.9(2) 2_464 . ?
C13 C12 C11 120.1(2) . . ?
O6 N10 O5 118.8(3) . . ?
O6 N10 O7 120.3(2) . . ?
O5 N10 O7 120.9(2) . . ?
C5 N1 C1 117.6(2) . . ?
C5 N1 Cd1 115.23(18) . . ?
C1 N1 Cd1 126.33(17) . . ?
C23 N4 C20 125.4(3) . . ?
C23 N4 C19 117.0(2) . . ?
C20 N4 C19 117.5(2) . . ?
C18 N3 C14 117.9(2) . . ?
C18 N3 Cd1 125.30(18) . . ?
C14 N3 Cd1 116.74(17) . . ?
C7 N2 C11 125.2(2) . . ?
C7 N2 C6 116.6(2) . . ?
C11 N2 C6 118.0(2) . . ?
N10 O6 Cd1 137.24(19) . . ?

loop_
_geom_bond_atom_site_label_1
_geom_bond_atom_site_label_2
_geom_bond_distance
_geom_bond_site_symmetry_2
_geom_bond_publ_flag
Cd1 N3 2.308(2) . ?
Cd1 N3 2.308(2) 2_375 ?
Cd1 O6 2.334(2) . ?
Cd1 O6 2.334(2) 2_375 ?
Cd1 N1 2.395(2) 2_375 ?
Cd1 N1 2.395(2) . ?
C14 N3 1.338(3) . ?
C14 C15 1.385(4) . ?
C14 H14A 0.9500 . ?
C23 O4 1.216(3) . ?
C23 N4 1.393(4) . ?
C23 C24 1.470(4) . ?
C1 N1 1.347(3) . ?
C1 C2 1.396(4) . ?
C1 H1A 0.9500 . ?
C15 C16 1.378(4) . ?
C15 C19 1.510(4) . ?
C26 C26 1.399(6) 2_366 ?
C26 C21 1.419(4) . ?
C26 C24 1.421(4) . ?
C4 C5 1.366(4) . ?
C4 C3 1.396(5) . ?
C4 H4A 0.9500 . ?
C24 C25 1.380(4) . ?
C18 N3 1.335(3) . ?
C18 C17 1.385(4) . ?
C18 H18A 0.9500 . ?
C5 N1 1.339(3) . ?
C5 H5A 0.9500 . ?
C2 C3 1.371(4) . ?
C2 C6 1.521(4) . ?
C6 N2 1.486(4) . ?
C6 H6A 0.9900 . ?
C6 H6B 0.9900 . ?
C22 C21 1.381(4) . ?
C22 C25 1.399(4) 2_366 ?
C22 H22A 1.04(3) . ?
C16 C17 1.377(5) . ?
C16 H16A 0.9500 . ?
C21 C20 1.478(4) . ?
C25 C22 1.399(4) 2_366 ?
C25 H25A 0.93(3) . ?
C19 N4 1.476(4) . ?
C19 H19A 0.9900 . ?
C19 H19B 0.9900 . ?
C20 O3 1.208(3) . ?
C20 N4 1.402(4) . ?
C3 H3A 0.9500 . ?
C17 H17A 0.9500 . ?
C7 O2 1.210(3) . ?
C7 N2 1.399(3) . ?
C7 C8 1.483(4) . ?
C11 O1 1.206(3) . ?
C11 N2 1.406(4) . ?
C11 C12 1.485(4) . ?
C10 C12 1.373(4) 2_464 ?
C10 C9 1.396(4) . ?
C10 H10A 0.96(3) . ?
C13 C13 1.407(5) 2_464 ?
C13 C8 1.416(4) . ?
C13 C12 1.419(4) . ?
C9 C8 1.373(4) . ?
C9 H9A 1.01(3) . ?
C12 C10 1.373(4) 2_464 ?
N10 O6 1.229(3) . ?
N10 O5 1.240(3) . ?
N10 O7 1.242(3) . ?

loop_
_geom_torsion_atom_site_label_1
_geom_torsion_atom_site_label_2
_geom_torsion_atom_site_label_3
_geom_torsion_atom_site_label_4
_geom_torsion
_geom_torsion_site_symmetry_1
_geom_torsion_site_symmetry_2
_geom_torsion_site_symmetry_3
_geom_torsion_site_symmetry_4
_geom_torsion_publ_flag
N3 C14 C15 C16 0.0(4) . . . . ?
N3 C14 C15 C19 -177.9(2) . . . . ?
C26 C26 C24 C25 0.2(5) 2_366 . . . ?
C21 C26 C24 C25 -179.2(2) . . . . ?
C26 C26 C24 C23 177.9(3) 2_366 . . . ?
C21 C26 C24 C23 -1.5(4) . . . . ?
O4 C23 C24 C25 -1.1(4) . . . . ?
N4 C23 C24 C25 177.9(2) . . . . ?
O4 C23 C24 C26 -178.8(3) . . . . ?
N4 C23 C24 C26 0.2(4) . . . . ?
C3 C4 C5 N1 0.8(5) . . . . ?
N1 C1 C2 C3 0.6(4) . . . . ?
N1 C1 C2 C6 -177.1(2) . . . . ?
C3 C2 C6 N2 95.6(3) . . . . ?
C1 C2 C6 N2 -86.8(3) . . . . ?
C14 C15 C16 C17 -0.2(4) . . . . ?
C19 C15 C16 C17 177.6(3) . . . . ?
C25 C22 C21 C26 -0.5(4) 2_366 . . . ?
C25 C22 C21 C20 178.0(2) 2_366 . . . ?
C26 C26 C21 C22 0.9(5) 2_366 . . . ?
C24 C26 C21 C22 -179.7(2) . . . . ?
C26 C26 C21 C20 -177.6(3) 2_366 . . . ?
C24 C26 C21 C20 1.8(4) . . . . ?
C26 C24 C25 C22 -0.6(4) . . . 2_366 ?
C23 C24 C25 C22 -178.3(2) . . . 2_366 ?
C16 C15 C19 N4 124.2(3) . . . . ?
C14 C15 C19 N4 -58.0(4) . . . . ?
C22 C21 C20 O3 0.1(4) . . . . ?
C26 C21 C20 O3 178.7(3) . . . . ?
C22 C21 C20 N4 -179.3(2) . . . . ?
C26 C21 C20 N4 -0.8(4) . . . . ?
C1 C2 C3 C4 2.0(4) . . . . ?
C6 C2 C3 C4 179.7(3) . . . . ?
C5 C4 C3 C2 -2.7(5) . . . . ?
C15 C16 C17 C18 0.0(5) . . . . ?
N3 C18 C17 C16 0.5(5) . . . . ?
C12 C10 C9 C8 0.8(4) 2_464 . . . ?
C10 C9 C8 C13 0.2(4) . . . . ?
C10 C9 C8 C7 -178.9(2) . . . . ?
C13 C13 C8 C9 -0.7(4) 2_464 . . . ?
C12 C13 C8 C9 179.5(2) . . . . ?
C13 C13 C8 C7 178.5(3) 2_464 . . . ?
C12 C13 C8 C7 -1.4(4) . . . . ?
O2 C7 C8 C9 2.7(4) . . . . ?
N2 C7 C8 C9 -176.1(2) . . . . ?
O2 C7 C8 C13 -176.5(2) . . . . ?
N2 C7 C8 C13 4.7(4) . . . . ?
C13 C13 C12 C10 -0.9(5) 2_464 . . 2_464 ?
C8 C13 C12 C10 179.0(2) . . . 2_464 ?
C13 C13 C12 C11 178.5(3) 2_464 . . . ?
C8 C13 C12 C11 -1.7(4) . . . . ?
O1 C11 C12 C10 0.4(4) . . . 2_464 ?
N2 C11 C12 C10 -179.4(2) . . . 2_464 ?
O1 C11 C12 C13 -178.9(3) . . . . ?
N2 C11 C12 C13 1.3(4) . . . . ?
C4 C5 N1 C1 1.7(4) . . . . ?
C4 C5 N1 Cd1 -168.2(3) . . . . ?
C2 C1 N1 C5 -2.4(4) . . . . ?
C2 C1 N1 Cd1 166.27(19) . . . . ?
N3 Cd1 N1 C5 -87.9(2) . . . . ?
N3 Cd1 N1 C5 92.1(2) 2_375 . . . ?
O6 Cd1 N1 C5 9.6(2) . . . . ?
O6 Cd1 N1 C5 -170.4(2) 2_375 . . . ?
N1 Cd1 N1 C5 -180(100) 2_375 . . . ?
N3 Cd1 N1 C1 103.2(2) . . . . ?
N3 Cd1 N1 C1 -76.8(2) 2_375 . . . ?
O6 Cd1 N1 C1 -159.3(2) . . . . ?
O6 Cd1 N1 C1 20.7(2) 2_375 . . . ?
N1 Cd1 N1 C1 11(100) 2_375 . . . ?
O4 C23 N4 C20 179.9(3) . . . . ?
C24 C23 N4 C20 0.8(4) . . . . ?
O4 C23 N4 C19 1.8(4) . . . . ?
C24 C23 N4 C19 -177.2(2) . . . . ?
O3 C20 N4 C23 180.0(3) . . . . ?
C21 C20 N4 C23 -0.6(4) . . . . ?
O3 C20 N4 C19 -2.0(4) . . . . ?
C21 C20 N4 C19 177.5(2) . . . . ?
C15 C19 N4 C23 -88.8(3) . . . . ?
C15 C19 N4 C20 93.0(3) . . . . ?
C17 C18 N3 C14 -0.8(4) . . . . ?
C17 C18 N3 Cd1 -177.1(2) . . . . ?
C15 C14 N3 C18 0.5(4) . . . . ?
C15 C14 N3 Cd1 177.2(2) . . . . ?
N3 Cd1 N3 C18 60(100) 2_375 . . . ?
O6 Cd1 N3 C18 -154.5(2) . . . . ?
O6 Cd1 N3 C18 25.5(2) 2_375 . . . ?
N1 Cd1 N3 C18 122.0(2) 2_375 . . . ?
N1 Cd1 N3 C18 -58.0(2) . . . . ?
N3 Cd1 N3 C14 -116(100) 2_375 . . . ?
O6 Cd1 N3 C14 29.18(19) . . . . ?
O6 Cd1 N3 C14 -150.82(19) 2_375 . . . ?
N1 Cd1 N3 C14 -54.40(18) 2_375 . . . ?
N1 Cd1 N3 C14 125.60(18) . . . . ?
O2 C7 N2 C11 175.8(3) . . . . ?
C8 C7 N2 C11 -5.4(4) . . . . ?
O2 C7 N2 C6 0.6(4) . . . . ?
C8 C7 N2 C6 179.4(2) . . . . ?
O1 C11 N2 C7 -177.4(3) . . . . ?
C12 C11 N2 C7 2.4(4) . . . . ?
O1 C11 N2 C6 -2.2(4) . . . . ?
C12 C11 N2 C6 177.6(2) . . . . ?
C2 C6 N2 C7 -71.0(3) . . . . ?
C2 C6 N2 C11 113.4(3) . . . . ?
O5 N10 O6 Cd1 175.1(2) . . . . ?
O7 N10 O6 Cd1 -7.3(4) . . . . ?
N3 Cd1 O6 N10 35.3(3) . . . . ?
N3 Cd1 O6 N10 -144.7(3) 2_375 . . . ?
O6 Cd1 O6 N10 -89(100) 2_375 . . . ?
N1 Cd1 O6 N10 121.9(3) 2_375 . . . ?
N1 Cd1 O6 N10 -58.1(3) . . . . ?
